data_7044527
loop_
_publ_author_name
'Xu, Cong'
'Liu, Yan'
'Wang, Li'
'Ma, Jingxin'
'Yang, Lizi'
'Pan, Fu-Xing'
'Kirillov, Alexander M.'
'Liu, Wei-Sheng'

_publ_section_title
;
 New Lanthanide (III) Coordination Polymers: Synthesis, Structural
 Features, and Catalytic Activity in CO2 Fixation
;
_journal_name_full 'Dalton Trans.'
_journal_paper_doi 10.1039/C7DT03574H
_journal_year 2017
_chemical_formula_moiety 'C34 H24 Er N4 O9, Br'
_chemical_formula_sum 'C34 H24 Br Er N4 O9'
_chemical_formula_weight 879.74
_chemical_name_common Er-Bcpi-Br
_chemical_name_systematic
;
 ? 
;
_space_group_crystal_system triclinic
_space_group_IT_number 2
_space_group_name_Hall '-P 1'
_space_group_name_H-M_alt 'P -1'
_symmetry_space_group_name_Hall '-P 1'
_symmetry_space_group_name_H-M 'P -1'
_atom_sites_solution_hydrogens geom
_atom_sites_solution_primary direct
_atom_sites_solution_secondary difmap
_audit_block_doi 10.5517/cc14961p
_audit_creation_date 2015-02-27
_audit_creation_method
;
Olex2 1.2
(compiled 2015.01.26 svn.r3150 for OlexSys, GUI svn.r4998)
;
_audit_update_record
;
2015-02-27 deposited with the CCDC.
2017-10-19 downloaded from the CCDC.
;
_cell_angle_alpha 81.813(6)
_cell_angle_beta 69.256(6)
_cell_angle_gamma 68.742(6)
_cell_formula_units_Z 2
_cell_length_a 10.343(7)
_cell_length_b 11.870(7)
_cell_length_c 13.995(9)
_cell_measurement_reflns_used 4209
_cell_measurement_temperature 293(2)
_cell_measurement_theta_max 26.57
_cell_measurement_theta_min 2.27
_cell_volume 1497.3(17)
_computing_cell_refinement 'SAINT v7.60A (Bruker, 2009)'
_computing_data_reduction 'SAINT v7.60A (Bruker, 2009)'
_computing_molecular_graphics 'Olex2 (Dolomanov et al., 2009)'
_computing_publication_material 'Olex2 (Dolomanov et al., 2009)'
_computing_structure_refinement 'XL (Sheldrick, 2008)'
_computing_structure_solution 'SHELXS-97 (Sheldrick, 1990)'
_diffrn_ambient_temperature 293(2)
_diffrn_measured_fraction_theta_full 0.990
_diffrn_measured_fraction_theta_max 0.990
_diffrn_measurement_device_type 'CCD area detector'
_diffrn_measurement_method 'phi and omega scans'
_diffrn_radiation_monochromator graphite
_diffrn_radiation_type MoK\a
_diffrn_radiation_wavelength 0.71073
_diffrn_reflns_av_R_equivalents 0.0311
_diffrn_reflns_av_unetI/netI 0.0467
_diffrn_reflns_limit_h_max 9
_diffrn_reflns_limit_h_min -12
_diffrn_reflns_limit_k_max 14
_diffrn_reflns_limit_k_min -14
_diffrn_reflns_limit_l_max 16
_diffrn_reflns_limit_l_min -16
_diffrn_reflns_number 11050
_diffrn_reflns_theta_full 25.00
_diffrn_reflns_theta_max 25.00
_diffrn_reflns_theta_min 2.24
_diffrn_source 'fine-focus sealed tube'
_exptl_absorpt_coefficient_mu 4.205
_exptl_absorpt_correction_T_max 0.7459
_exptl_absorpt_correction_T_min 0.5939
_exptl_absorpt_correction_type multi-scan
_exptl_absorpt_process_details
;
SADABS-2008/1 (Bruker,2008) was used for absorption correction.
wR2(int) was 0.0703 before and 0.0405 after correction.
The Ratio of minimum to maximum transmission is 0.7962.
The \l/2 correction factor is 0.0015.
;
_exptl_crystal_colour 'clear light pink'
_exptl_crystal_colour_lustre clear
_exptl_crystal_colour_modifier light
_exptl_crystal_colour_primary pink
_exptl_crystal_density_diffrn 1.951
_exptl_crystal_density_method 'not measured'
_exptl_crystal_description block
_exptl_crystal_F_000 862
_exptl_crystal_preparation Luminescent
_exptl_crystal_recrystallization_method 'hydrothermal method'
_exptl_crystal_size_max 0.18
_exptl_crystal_size_mid 0.18
_exptl_crystal_size_min 0.16
_refine_diff_density_max 0.613
_refine_diff_density_min -0.831
_refine_diff_density_rms 0.112
_refine_ls_extinction_method none
_refine_ls_goodness_of_fit_ref 1.061
_refine_ls_hydrogen_treatment constr
_refine_ls_matrix_type full
_refine_ls_number_parameters 446
_refine_ls_number_reflns 5217
_refine_ls_number_restraints 0
_refine_ls_restrained_S_all 1.061
_refine_ls_R_factor_all 0.0379
_refine_ls_R_factor_gt 0.0308
_refine_ls_shift/su_max 0.001
_refine_ls_shift/su_mean 0.000
_refine_ls_structure_factor_coef Fsqd
_refine_ls_weighting_details 'calc w=1/[\s^2^(Fo^2^)+(0.0239P)^2^+0.7136P] where P=(Fo^2^+2Fc^2^)/3'
_refine_ls_weighting_scheme calc
_refine_ls_wR_factor_gt 0.0614
_refine_ls_wR_factor_ref 0.0638
_reflns_number_gt 4565
_reflns_number_total 5217
_reflns_threshold_expression >2sigma(I)
_cod_data_source_file c7dt03574h2.cif
_cod_data_source_block 20140612xcbcpibrer_0m
_cod_database_code 7044527
_olex2_refinement_description
;
1. Fixed Uiso
 At 1.2 times of:
  All C(H) groups
 At 1.5 times of:
  All O(H,H) groups
2.a Rotating group:
 O9(H9A,H9B)
2.b Aromatic/amide H refined with riding coordinates:
 C4(H4), C3(H3), C20(H20), C24(H24), C23(H23), C25(H25), C26(H26), C30(H30),
 C32(H32), C33(H33), C29(H29), C13(H13), C12(H12), C8(H8), C10(H10), C27(H27),
 C6(H6), C21(H21), C9(H9), C7(H7), C15(H15), C16(H16)
;
_olex2_submission_special_instructions 'No special instructions were received'

loop_
_space_group_symop_id
_space_group_symop_operation_xyz
1 'x, y, z'
2 '-x, -y, -z'

loop_
_atom_site_label
_atom_site_type_symbol
_atom_site_fract_x
_atom_site_fract_y
_atom_site_fract_z
_atom_site_U_iso_or_equiv
_atom_site_adp_type
_atom_site_occupancy
_atom_site_calc_flag
_atom_site_site_symmetry_order
_atom_site_refinement_flags_posn
_atom_site_refinement_flags_adp
_atom_site_refinement_flags_occupancy
Er1 Er 0.75667(2) 0.462864(17) 0.030287(14) 0.02335(7) Uani 1 d 1 . . .
O6 O 0.7111(4) 0.1546(3) -0.0579(2) 0.0449(9) Uani 1 d 1 . . .
O2 O 0.6767(4) 0.4554(3) 0.2054(2) 0.0347(8) Uani 1 d 1 . . .
O7 O 0.6915(4) -0.4503(3) 0.8848(2) 0.0378(8) Uani 1 d 1 . . .
O5 O 0.6961(4) 0.3031(3) 0.0289(2) 0.0360(8) Uani 1 d 1 . . .
O8 O 0.9219(4) -0.5623(3) 0.8540(2) 0.0449(9) Uani 1 d 1 . . .
O9 O 0.5196(3) 0.5950(3) 0.0802(2) 0.0353(8) Uani 1 d 1 . . .
H9A H 0.4956 0.6277 0.0274 0.053 Uiso 1 d 1 GR . .
H9B H 0.5123 0.6509 0.1167 0.053 Uiso 1 d 1 GR . .
O1 O 0.4387(4) 0.5599(3) 0.2757(2) 0.0432(9) Uani 1 d 1 . . .
N2 N 0.5871(4) 0.0685(3) 0.7579(3) 0.0286(9) Uani 1 d 1 . . .
N1 N 0.5310(4) 0.2082(3) 0.6485(2) 0.0263(9) Uani 1 d 1 . . .
N3 N 0.9397(4) -0.1501(3) 0.2989(2) 0.0278(9) Uani 1 d 1 . . .
N4 N 0.9615(4) -0.2577(3) 0.4334(2) 0.0267(9) Uani 1 d 1 . . .
C4 C 0.4135(5) 0.3478(4) 0.5380(3) 0.0367(12) Uani 1 d 1 . . .
H4 H 0.3231 0.3524 0.5868 0.044 Uiso 1 calc 1 R . .
C5 C 0.5398(5) 0.2753(4) 0.5547(3) 0.0264(10) Uani 1 d 1 . . .
C2 C 0.5531(5) 0.4066(4) 0.3743(3) 0.0251(10) Uani 1 d 1 . . .
C1 C 0.5548(6) 0.4804(4) 0.2781(3) 0.0296(11) Uani 1 d 1 . . .
C3 C 0.4201(5) 0.4143(4) 0.4486(3) 0.0359(12) Uani 1 d 1 . . .
H3 H 0.3335 0.4652 0.4380 0.043 Uiso 1 calc 1 R . .
C18 C 0.7228(5) 0.1919(4) 0.0146(3) 0.0287(11) Uani 1 d 1 . . .
C19 C 0.7719(5) 0.1017(4) 0.0938(3) 0.0249(10) Uani 1 d 1 . . .
C20 C 0.8477(5) -0.0173(4) 0.0670(3) 0.0301(11) Uani 1 d 1 . . .
H20 H 0.8625 -0.0415 0.0025 0.036 Uiso 1 calc 1 R . .
C24 C 0.7462(5) 0.1360(4) 0.1906(3) 0.0327(11) Uani 1 d 1 . . .
H24 H 0.6940 0.2162 0.2095 0.039 Uiso 1 calc 1 R . .
C23 C 0.7967(5) 0.0532(4) 0.2598(3) 0.0337(12) Uani 1 d 1 . . .
H23 H 0.7769 0.0763 0.3257 0.040 Uiso 1 calc 1 R . .
C22 C 0.8769(5) -0.0642(4) 0.2299(3) 0.0265(10) Uani 1 d 1 . . .
C25 C 1.0843(5) -0.2230(4) 0.2761(3) 0.0319(11) Uani 1 d 1 . . .
H25 H 1.1585 -0.2255 0.2139 0.038 Uiso 1 calc 1 R . .
C28 C 0.9245(5) -0.3096(4) 0.5344(3) 0.0260(10) Uani 1 d 1 . . .
C26 C 1.0987(5) -0.2890(4) 0.3586(3) 0.0316(11) Uani 1 d 1 . . .
H26 H 1.1849 -0.3459 0.3653 0.038 Uiso 1 calc 1 R . .
C30 C 0.9978(6) -0.4512(5) 0.6604(4) 0.066(2) Uani 1 d 1 . . .
H30 H 1.0723 -0.5089 0.6811 0.079 Uiso 1 calc 1 R . .
C31 C 0.8572(5) -0.4228(4) 0.7235(3) 0.0278(11) Uani 1 d 1 . . .
C32 C 0.7509(6) -0.3333(4) 0.6933(3) 0.0397(13) Uani 1 d 1 . . .
H32 H 0.6544 -0.3105 0.7373 0.048 Uiso 1 calc 1 R . .
C33 C 0.7825(5) -0.2760(4) 0.5998(3) 0.0369(12) Uani 1 d 1 . . .
H33 H 0.7085 -0.2151 0.5810 0.044 Uiso 1 calc 1 R . .
C29 C 1.0323(7) -0.3953(6) 0.5653(4) 0.071(2) Uani 1 d 1 . . .
H29 H 1.1294 -0.4164 0.5224 0.085 Uiso 1 calc 1 R . .
C34 C 0.8222(6) -0.4840(4) 0.8258(3) 0.0318(11) Uani 1 d 1 . . .
C13 C 0.6700(5) -0.1894(4) 0.9321(3) 0.0275(10) Uani 1 d 1 . . .
H13 H 0.6202 -0.2316 0.9841 0.033 Uiso 1 calc 1 R . .
C11 C 0.6683(5) -0.0339(4) 0.8052(3) 0.0268(10) Uani 1 d 1 . . .
C12 C 0.5926(5) -0.0937(4) 0.8831(3) 0.0312(11) Uani 1 d 1 . . .
H12 H 0.4909 -0.0702 0.9026 0.037 Uiso 1 calc 1 R . .
C8 C 0.4153(6) 0.2343(4) 0.7380(3) 0.0407(13) Uani 1 d 1 . . .
H8 H 0.3290 0.3004 0.7496 0.049 Uiso 1 calc 1 R . .
C10 C 0.6339(5) 0.1070(4) 0.6620(3) 0.0292(11) Uani 1 d 1 . . .
H10 H 0.7233 0.0694 0.6129 0.035 Uiso 1 calc 1 R . .
C27 C 0.8676(5) -0.1720(4) 0.3945(3) 0.0309(11) Uani 1 d 1 . . .
H27 H 0.7683 -0.1341 0.4287 0.037 Uiso 1 calc 1 R . .
C14 C 0.8210(5) -0.2228(4) 0.9044(3) 0.0228(10) Uani 1 d 1 . . .
C6 C 0.6740(5) 0.2654(4) 0.4825(3) 0.0312(11) Uani 1 d 1 . . .
H6 H 0.7601 0.2157 0.4943 0.037 Uiso 1 calc 1 R . .
C21 C 0.9021(5) -0.1011(4) 0.1343(3) 0.0310(11) Uani 1 d 1 . . .
H21 H 0.9549 -0.1812 0.1153 0.037 Uiso 1 calc 1 R . .
C9 C 0.4497(6) 0.1477(4) 0.8050(3) 0.0395(13) Uani 1 d 1 . . .
H9 H 0.3910 0.1416 0.8722 0.047 Uiso 1 calc 1 R . .
C7 C 0.6792(5) 0.3305(4) 0.3918(3) 0.0301(11) Uani 1 d 1 . . .
H7 H 0.7697 0.3226 0.3419 0.036 Uiso 1 calc 1 R . .
C15 C 0.8941(5) -0.1622(4) 0.8244(3) 0.0293(11) Uani 1 d 1 . . .
H15 H 0.9959 -0.1857 0.8045 0.035 Uiso 1 calc 1 R . .
C16 C 0.8197(5) -0.0679(4) 0.7738(3) 0.0317(11) Uani 1 d 1 . . .
H16 H 0.8698 -0.0279 0.7197 0.038 Uiso 1 calc 1 R . .
Br2 Br 0.5000 0.0000 0.5000 0.0519(2) Uani 1 d 2 S T P
Br1 Br 1.0000 0.0000 0.5000 0.04156(19) Uani 1 d 2 S T P
C17 C 0.9039(5) -0.3209(4) 0.9615(3) 0.0250(10) Uani 1 d 1 . . .
O3 O 0.8371(3) -0.3842(2) 1.0246(2) 0.0297(7) Uani 1 d 1 . . .
O4 O 1.0345(3) -0.3328(3) 0.9445(2) 0.0331(8) Uani 1 d 1 . . .

loop_
_atom_site_aniso_label
_atom_site_aniso_U_11
_atom_site_aniso_U_22
_atom_site_aniso_U_33
_atom_site_aniso_U_23
_atom_site_aniso_U_13
_atom_site_aniso_U_12
Er1 0.02479(13) 0.02482(11) 0.02057(11) 0.00964(7) -0.01036(9) -0.00938(9)
O6 0.063(3) 0.040(2) 0.0361(19) 0.0088(16) -0.0292(19) -0.0133(19)
O2 0.031(2) 0.0388(18) 0.0251(17) 0.0093(14) -0.0092(16) -0.0043(16)
O7 0.038(2) 0.051(2) 0.0266(17) 0.0163(15) -0.0169(17) -0.0181(19)
O5 0.042(2) 0.0239(17) 0.046(2) 0.0135(14) -0.0224(17) -0.0122(16)
O8 0.048(2) 0.042(2) 0.0282(18) 0.0121(15) -0.0104(17) -0.0041(19)
O9 0.030(2) 0.0434(19) 0.0292(17) 0.0124(14) -0.0164(15) -0.0074(17)
O1 0.031(2) 0.045(2) 0.0331(18) 0.0151(15) -0.0108(16) 0.0056(18)
N2 0.029(2) 0.0260(19) 0.0233(19) 0.0088(16) -0.0077(18) -0.0043(18)
N1 0.031(2) 0.0202(19) 0.0216(19) 0.0042(15) -0.0095(17) -0.0026(18)
N3 0.028(2) 0.029(2) 0.0190(18) 0.0066(15) -0.0062(17) -0.0050(19)
N4 0.026(2) 0.029(2) 0.0200(18) 0.0070(15) -0.0077(17) -0.0062(18)
C4 0.028(3) 0.042(3) 0.025(2) 0.008(2) 0.000(2) -0.005(3)
C5 0.031(3) 0.019(2) 0.023(2) 0.0029(18) -0.010(2) -0.001(2)
C2 0.026(3) 0.024(2) 0.022(2) 0.0034(18) -0.010(2) -0.003(2)
C1 0.040(3) 0.026(2) 0.023(2) 0.0055(19) -0.011(2) -0.012(2)
C3 0.026(3) 0.036(3) 0.030(3) 0.008(2) -0.008(2) 0.003(2)
C18 0.018(3) 0.034(3) 0.030(2) 0.010(2) -0.006(2) -0.010(2)
C19 0.021(3) 0.028(2) 0.026(2) 0.0059(18) -0.008(2) -0.011(2)
C20 0.040(3) 0.031(2) 0.021(2) 0.0025(19) -0.014(2) -0.010(2)
C24 0.037(3) 0.026(2) 0.031(3) 0.0043(19) -0.016(2) -0.004(2)
C23 0.042(3) 0.031(3) 0.022(2) 0.0068(19) -0.013(2) -0.006(2)
C22 0.026(3) 0.025(2) 0.026(2) 0.0100(18) -0.009(2) -0.009(2)
C25 0.026(3) 0.033(3) 0.025(2) 0.0058(19) -0.004(2) -0.004(2)
C28 0.029(3) 0.027(2) 0.019(2) 0.0077(18) -0.009(2) -0.008(2)
C26 0.024(3) 0.028(2) 0.029(2) 0.005(2) -0.006(2) 0.002(2)
C30 0.036(4) 0.071(4) 0.042(3) 0.032(3) -0.004(3) 0.016(3)
C31 0.032(3) 0.025(2) 0.025(2) 0.0030(19) -0.012(2) -0.008(2)
C32 0.032(3) 0.052(3) 0.024(2) 0.009(2) -0.004(2) -0.010(3)
C33 0.028(3) 0.047(3) 0.025(2) 0.011(2) -0.010(2) -0.003(3)
C29 0.034(4) 0.091(5) 0.034(3) 0.029(3) 0.004(3) 0.012(3)
C34 0.047(4) 0.031(3) 0.022(2) 0.002(2) -0.015(2) -0.016(3)
C13 0.024(3) 0.029(2) 0.028(2) 0.0113(19) -0.009(2) -0.011(2)
C11 0.031(3) 0.026(2) 0.022(2) 0.0053(18) -0.011(2) -0.008(2)
C12 0.022(3) 0.035(3) 0.034(3) 0.012(2) -0.011(2) -0.010(2)
C8 0.041(3) 0.034(3) 0.027(3) 0.005(2) -0.006(2) 0.004(3)
C10 0.027(3) 0.029(2) 0.026(2) 0.0061(19) -0.007(2) -0.008(2)
C27 0.026(3) 0.031(2) 0.025(2) 0.005(2) -0.006(2) -0.001(2)
C14 0.026(3) 0.022(2) 0.022(2) 0.0030(17) -0.010(2) -0.008(2)
C6 0.024(3) 0.031(2) 0.026(2) 0.0065(19) -0.009(2) 0.003(2)
C21 0.035(3) 0.023(2) 0.031(2) 0.0021(19) -0.011(2) -0.006(2)
C9 0.034(3) 0.037(3) 0.026(2) 0.010(2) -0.001(2) -0.001(3)
C7 0.028(3) 0.033(3) 0.023(2) 0.0020(19) -0.005(2) -0.007(2)
C15 0.021(3) 0.034(3) 0.031(2) 0.008(2) -0.008(2) -0.011(2)
C16 0.033(3) 0.033(3) 0.026(2) 0.016(2) -0.010(2) -0.014(2)
Br2 0.0301(5) 0.0439(4) 0.0695(5) -0.0094(4) -0.0081(4) -0.0034(4)
Br1 0.0313(4) 0.0407(4) 0.0359(4) 0.0016(3) -0.0019(3) -0.0029(3)
C17 0.030(3) 0.023(2) 0.022(2) 0.0029(18) -0.010(2) -0.008(2)
O3 0.0303(19) 0.0248(16) 0.0340(17) 0.0112(13) -0.0144(15) -0.0099(15)
O4 0.0225(19) 0.0350(18) 0.0372(18) 0.0126(14) -0.0113(15) -0.0079(16)

loop_
_atom_type_symbol
_atom_type_description
_atom_type_scat_dispersion_real
_atom_type_scat_dispersion_imag
_atom_type_scat_source
C C 0.0033 0.0016 'International Tables Vol C Tables 4.2.6.8 and 6.1.1.4'
H H 0.0000 0.0000 'International Tables Vol C Tables 4.2.6.8 and 6.1.1.4'
Br Br -0.2901 2.4595 'International Tables Vol C Tables 4.2.6.8 and 6.1.1.4'
Er Er -0.2586 4.9576 'International Tables Vol C Tables 4.2.6.8 and 6.1.1.4'
N N 0.0061 0.0033 'International Tables Vol C Tables 4.2.6.8 and 6.1.1.4'
O O 0.0106 0.0060 'International Tables Vol C Tables 4.2.6.8 and 6.1.1.4'

loop_
_geom_angle_atom_site_label_1
_geom_angle_atom_site_label_2
_geom_angle_atom_site_label_3
_geom_angle
_geom_angle_site_symmetry_1
_geom_angle_site_symmetry_3
O2 Er1 O7 144.96(12) . 1_564
O2 Er1 O8 160.38(12) . 1_564
O2 Er1 O9 74.38(11) . .
O2 Er1 C34 169.42(12) . 1_564
O7 Er1 O8 54.19(12) 1_564 1_564
O7 Er1 C34 27.32(13) 1_564 1_564
O5 Er1 O2 89.68(11) . .
O5 Er1 O7 92.85(11) . 1_564
O5 Er1 O8 93.85(12) . 1_564
O5 Er1 O9 95.13(12) . .
O5 Er1 C34 97.36(12) . 1_564
O5 Er1 O3 175.28(11) . 1_564
O5 Er1 O4 87.15(12) . 2_756
O8 Er1 C34 27.31(13) 1_564 1_564
O9 Er1 O7 70.58(12) . 1_564
O9 Er1 O8 124.36(11) . 1_564
O9 Er1 C34 97.05(14) . 1_564
O3 Er1 O2 92.65(11) 1_564 .
O3 Er1 O7 87.60(11) 1_564 1_564
O3 Er1 O8 82.60(11) 1_564 1_564
O3 Er1 O9 89.45(12) 1_564 .
O3 Er1 C34 80.91(12) 1_564 1_564
O3 Er1 O4 89.17(12) 1_564 2_756
O4 Er1 O2 80.76(11) 2_756 .
O4 Er1 O7 134.26(12) 2_756 1_564
O4 Er1 O8 80.15(12) 2_756 1_564
O4 Er1 O9 155.01(11) 2_756 .
O4 Er1 C34 107.36(14) 2_756 1_564
C1 O2 Er1 137.8(3) . .
C34 O7 Er1 93.5(3) . 1_546
C18 O5 Er1 154.5(3) . .
C34 O8 Er1 89.5(3) . 1_546
Er1 O9 H9A 109.8 . .
Er1 O9 H9B 109.8 . .
H9A O9 H9B 108.9 . .
C10 N2 C11 126.2(4) . .
C10 N2 C9 108.0(4) . .
C9 N2 C11 125.8(4) . .
C8 N1 C5 126.4(4) . .
C10 N1 C5 124.9(4) . .
C10 N1 C8 108.7(4) . .
C25 N3 C22 125.6(3) . .
C27 N3 C22 125.6(4) . .
C27 N3 C25 108.7(4) . .
C26 N4 C28 126.7(4) . .
C27 N4 C28 125.4(4) . .
C27 N4 C26 107.9(3) . .
C5 C4 H4 120.2 . .
C5 C4 C3 119.6(4) . .
C3 C4 H4 120.2 . .
C4 C5 N1 118.9(4) . .
C4 C5 C6 120.9(4) . .
C6 C5 N1 120.2(4) . .
C3 C2 C1 119.1(4) . .
C7 C2 C1 122.6(4) . .
C7 C2 C3 118.3(4) . .
O2 C1 C2 116.6(4) . .
O1 C1 O2 125.6(4) . .
O1 C1 C2 117.8(4) . .
C4 C3 C2 121.0(5) . .
C4 C3 H3 119.5 . .
C2 C3 H3 119.5 . .
O6 C18 O5 124.4(4) . .
O6 C18 C19 118.7(4) . .
O5 C18 C19 116.9(4) . .
C20 C19 C18 118.9(4) . .
C20 C19 C24 119.2(4) . .
C24 C19 C18 121.9(4) . .
C19 C20 H20 119.5 . .
C19 C20 C21 121.0(4) . .
C21 C20 H20 119.5 . .
C19 C24 H24 119.6 . .
C23 C24 C19 120.8(4) . .
C23 C24 H24 119.6 . .
C24 C23 H23 120.6 . .
C22 C23 C24 118.8(4) . .
C22 C23 H23 120.6 . .
C23 C22 N3 119.5(4) . .
C21 C22 N3 119.0(4) . .
C21 C22 C23 121.4(4) . .
N3 C25 H25 126.2 . .
C26 C25 N3 107.6(4) . .
C26 C25 H25 126.2 . .
C33 C28 N4 121.3(4) . .
C29 C28 N4 119.3(4) . .
C29 C28 C33 119.3(4) . .
N4 C26 H26 126.3 . .
C25 C26 N4 107.4(4) . .
C25 C26 H26 126.3 . .
C31 C30 H30 119.6 . .
C31 C30 C29 120.8(5) . .
C29 C30 H30 119.6 . .
C30 C31 C32 118.2(4) . .
C30 C31 C34 120.0(4) . .
C32 C31 C34 121.6(4) . .
C31 C32 H32 119.0 . .
C31 C32 C33 121.9(5) . .
C33 C32 H32 119.0 . .
C28 C33 C32 119.3(5) . .
C28 C33 H33 120.4 . .
C32 C33 H33 120.4 . .
C28 C29 C30 120.3(5) . .
C28 C29 H29 119.9 . .
C30 C29 H29 119.9 . .
O7 C34 Er1 59.2(2) . 1_546
O7 C34 C31 118.3(4) . .
O8 C34 Er1 63.2(2) . 1_546
O8 C34 O7 120.8(4) . .
O8 C34 C31 120.8(5) . .
C31 C34 Er1 163.9(3) . 1_546
C12 C13 H13 119.8 . .
C12 C13 C14 120.5(4) . .
C14 C13 H13 119.8 . .
C12 C11 N2 118.7(4) . .
C12 C11 C16 121.7(4) . .
C16 C11 N2 119.6(4) . .
C13 C12 H12 120.5 . .
C11 C12 C13 118.9(4) . .
C11 C12 H12 120.5 . .
N1 C8 H8 126.4 . .
C9 C8 N1 107.1(4) . .
C9 C8 H8 126.4 . .
N2 C10 H10 125.9 . .
N1 C10 N2 108.3(4) . .
N1 C10 H10 125.9 . .
N3 C27 N4 108.4(4) . .
N3 C27 H27 125.8 . .
N4 C27 H27 125.8 . .
C13 C14 C17 120.6(4) . .
C15 C14 C13 119.1(4) . .
C15 C14 C17 120.3(4) . .
C5 C6 H6 120.5 . .
C5 C6 C7 119.0(4) . .
C7 C6 H6 120.5 . .
C20 C21 H21 120.6 . .
C22 C21 C20 118.7(4) . .
C22 C21 H21 120.6 . .
N2 C9 H9 126.0 . .
C8 C9 N2 108.0(4) . .
C8 C9 H9 126.0 . .
C2 C7 C6 121.2(4) . .
C2 C7 H7 119.4 . .
C6 C7 H7 119.4 . .
C14 C15 H15 119.3 . .
C16 C15 C14 121.3(4) . .
C16 C15 H15 119.3 . .
C11 C16 H16 120.8 . .
C15 C16 C11 118.3(4) . .
C15 C16 H16 120.8 . .
O3 C17 C14 118.3(4) . .
O4 C17 C14 117.3(4) . .
O4 C17 O3 124.4(4) . .
C17 O3 Er1 140.8(3) . 1_546
C17 O4 Er1 141.9(3) . 2_756

loop_
_geom_bond_atom_site_label_1
_geom_bond_atom_site_label_2
_geom_bond_distance
_geom_bond_site_symmetry_2
Er1 O2 2.292(3) .
Er1 O7 2.353(3) 1_564
Er1 O5 2.207(3) .
Er1 O8 2.439(3) 1_564
Er1 O9 2.296(3) .
Er1 C34 2.734(5) 1_564
Er1 O3 2.236(3) 1_564
Er1 O4 2.267(3) 2_756
O6 C18 1.222(5) .
O2 C1 1.272(5) .
O7 Er1 2.353(3) 1_546
O7 C34 1.257(6) .
O5 C18 1.277(5) .
O8 Er1 2.439(3) 1_546
O8 C34 1.254(6) .
O9 H9A 0.8588 .
O9 H9B 0.8598 .
O1 C1 1.237(5) .
N2 C11 1.430(5) .
N2 C10 1.330(5) .
N2 C9 1.372(6) .
N1 C5 1.427(5) .
N1 C8 1.370(6) .
N1 C10 1.327(5) .
N3 C22 1.441(5) .
N3 C25 1.375(6) .
N3 C27 1.322(5) .
N4 C28 1.436(5) .
N4 C26 1.386(5) .
N4 C27 1.333(5) .
C4 H4 0.9300 .
C4 C5 1.358(6) .
C4 C3 1.375(6) .
C5 C6 1.373(6) .
C2 C1 1.497(6) .
C2 C3 1.380(6) .
C2 C7 1.374(6) .
C3 H3 0.9300 .
C18 C19 1.516(6) .
C19 C20 1.374(6) .
C19 C24 1.377(6) .
C20 H20 0.9300 .
C20 C21 1.376(6) .
C24 H24 0.9300 .
C24 C23 1.375(6) .
C23 H23 0.9300 .
C23 C22 1.374(6) .
C22 C21 1.374(6) .
C25 H25 0.9300 .
C25 C26 1.323(6) .
C28 C33 1.371(6) .
C28 C29 1.364(7) .
C26 H26 0.9300 .
C30 H30 0.9300 .
C30 C31 1.353(7) .
C30 C29 1.387(7) .
C31 C32 1.368(6) .
C31 C34 1.494(6) .
C32 H32 0.9300 .
C32 C33 1.373(6) .
C33 H33 0.9300 .
C29 H29 0.9300 .
C34 Er1 2.734(5) 1_546
C13 H13 0.9300 .
C13 C12 1.382(6) .
C13 C14 1.383(6) .
C11 C12 1.372(6) .
C11 C16 1.383(6) .
C12 H12 0.9300 .
C8 H8 0.9300 .
C8 C9 1.327(6) .
C10 H10 0.9300 .
C27 H27 0.9300 .
C14 C15 1.380(6) .
C14 C17 1.492(6) .
C6 H6 0.9300 .
C6 C7 1.383(6) .
C21 H21 0.9300 .
C9 H9 0.9300 .
C7 H7 0.9300 .
C15 H15 0.9300 .
C15 C16 1.373(6) .
C16 H16 0.9300 .
C17 O3 1.255(5) .
C17 O4 1.243(5) .
O3 Er1 2.236(3) 1_546
O4 Er1 2.267(3) 2_756

loop_
_geom_torsion_atom_site_label_1
_geom_torsion_atom_site_label_2
_geom_torsion_atom_site_label_3
_geom_torsion_atom_site_label_4
_geom_torsion
_geom_torsion_site_symmetry_1
_geom_torsion_site_symmetry_4
Er1 O2 C1 O1 -29.9(7) . .
Er1 O2 C1 C2 150.0(3) . .
Er1 O7 C34 O8 14.6(5) 1_546 .
Er1 O7 C34 C31 -161.7(3) 1_546 .
Er1 O5 C18 O6 -104.9(7) . .
Er1 O5 C18 C19 75.1(8) . .
Er1 O8 C34 O7 -14.0(4) 1_546 .
Er1 O8 C34 C31 162.2(4) 1_546 .
O6 C18 C19 C20 21.7(6) . .
O6 C18 C19 C24 -160.0(5) . .
O2 Er1 O5 C18 -108.0(7) . .
O7 Er1 O2 C1 20.0(5) 1_564 .
O7 Er1 O5 C18 107.0(7) 1_564 .
O5 Er1 O2 C1 -74.5(4) . .
O5 C18 C19 C20 -158.4(4) . .
O5 C18 C19 C24 19.9(6) . .
O8 Er1 O2 C1 -175.2(4) 1_564 .
O8 Er1 O5 C18 52.7(7) 1_564 .
O9 Er1 O2 C1 20.9(4) . .
O9 Er1 O5 C18 177.7(7) . .
N2 C11 C12 C13 -177.2(4) . .
N2 C11 C16 C15 176.3(4) . .
N1 C5 C6 C7 179.4(4) . .
N1 C8 C9 N2 0.7(6) . .
N3 C22 C21 C20 -177.0(4) . .
N3 C25 C26 N4 0.5(5) . .
N4 C28 C33 C32 176.1(4) . .
N4 C28 C29 C30 -176.6(6) . .
C4 C5 C6 C7 -0.1(7) . .
C5 N1 C8 C9 178.0(4) . .
C5 N1 C10 N2 -178.7(4) . .
C5 C4 C3 C2 1.4(7) . .
C5 C6 C7 C2 1.6(7) . .
C1 C2 C3 C4 179.8(4) . .
C1 C2 C7 C6 178.7(4) . .
C3 C4 C5 N1 179.1(4) . .
C3 C4 C5 C6 -1.4(7) . .
C3 C2 C1 O2 -168.5(4) . .
C3 C2 C1 O1 11.5(6) . .
C3 C2 C7 C6 -1.7(7) . .
C18 C19 C20 C21 176.1(4) . .
C18 C19 C24 C23 -177.5(4) . .
C19 C20 C21 C22 1.2(7) . .
C19 C24 C23 C22 1.7(7) . .
C20 C19 C24 C23 0.7(7) . .
C24 C19 C20 C21 -2.2(7) . .
C24 C23 C22 N3 175.5(4) . .
C24 C23 C22 C21 -2.7(7) . .
C23 C22 C21 C20 1.3(7) . .
C22 N3 C25 C26 -179.8(4) . .
C22 N3 C27 N4 179.3(4) . .
C25 N3 C22 C23 -128.0(5) . .
C25 N3 C22 C21 50.4(6) . .
C25 N3 C27 N4 -0.5(5) . .
C28 N4 C26 C25 177.7(4) . .
C28 N4 C27 N3 -177.7(4) . .
C26 N4 C28 C33 -176.0(4) . .
C26 N4 C28 C29 3.0(7) . .
C26 N4 C27 N3 0.8(5) . .
C30 C31 C32 C33 2.8(8) . .
C30 C31 C34 Er1 99.4(14) . 1_546
C30 C31 C34 O7 175.9(5) . .
C30 C31 C34 O8 -0.4(7) . .
C31 C30 C29 C28 0.7(11) . .
C31 C32 C33 C28 0.3(8) . .
C32 C31 C34 Er1 -77.2(15) . 1_546
C32 C31 C34 O7 -0.6(7) . .
C32 C31 C34 O8 -176.9(4) . .
C33 C28 C29 C30 2.4(9) . .
C29 C28 C33 C32 -2.9(8) . .
C29 C30 C31 C32 -3.3(9) . .
C29 C30 C31 C34 -180.0(6) . .
C34 Er1 O2 C1 57.4(9) 1_564 .
C34 Er1 O5 C18 79.9(7) 1_564 .
C34 C31 C32 C33 179.4(4) . .
C13 C14 C15 C16 1.6(7) . .
C13 C14 C17 O3 10.6(6) . .
C13 C14 C17 O4 -168.1(4) . .
C11 N2 C10 N1 -176.4(4) . .
C11 N2 C9 C8 176.2(4) . .
C12 C13 C14 C15 -2.4(6) . .
C12 C13 C14 C17 176.0(4) . .
C12 C11 C16 C15 -1.7(7) . .
C8 N1 C5 C4 -22.2(7) . .
C8 N1 C5 C6 158.4(5) . .
C8 N1 C10 N2 -0.4(5) . .
C10 N2 C11 C12 -151.6(4) . .
C10 N2 C11 C16 30.3(7) . .
C10 N2 C9 C8 -1.0(6) . .
C10 N1 C5 C4 155.8(4) . .
C10 N1 C5 C6 -23.6(7) . .
C10 N1 C8 C9 -0.2(6) . .
C27 N3 C22 C23 52.3(6) . .
C27 N3 C22 C21 -129.4(5) . .
C27 N3 C25 C26 0.0(5) . .
C27 N4 C28 C33 2.2(7) . .
C27 N4 C28 C29 -178.8(5) . .
C27 N4 C26 C25 -0.8(5) . .
C14 C13 C12 C11 1.3(7) . .
C14 C15 C16 C11 0.5(7) . .
C14 C17 O3 Er1 77.4(5) . 1_546
C14 C17 O4 Er1 -166.2(3) . 2_756
C9 N2 C11 C12 31.6(7) . .
C9 N2 C11 C16 -146.5(5) . .
C9 N2 C10 N1 0.8(5) . .
C7 C2 C1 O2 11.2(6) . .
C7 C2 C1 O1 -168.8(4) . .
C7 C2 C3 C4 0.1(7) . .
C15 C14 C17 O3 -170.9(4) . .
C15 C14 C17 O4 10.3(6) . .
C16 C11 C12 C13 0.8(7) . .
C17 C14 C15 C16 -176.9(4) . .
O3 Er1 O2 C1 109.6(4) 1_564 .
O3 Er1 O5 C18 11.6(17) 1_564 .
O3 C17 O4 Er1 15.1(7) . 2_756
O4 Er1 O2 C1 -161.7(4) 2_756 .
O4 Er1 O5 C18 -27.3(7) 2_756 .
O4 C17 O3 Er1 -103.9(5) . 1_546
